data_7024238
loop_
_publ_author_name
'Ross, Tamsyn M.'
'Neville, Suzanne M.'
'Innes, David S.'
'Turner, David R.'
'Moubaraki, Boujemaa'
'Murray, Keith S.'

_publ_section_title
;
 Spin crossover in iron(III) Schiff-base 1-D chain complexes.
;
_journal_issue 1
_journal_name_full 'Dalton transactions (Cambridge, England : 2003)'
_journal_page_first 149
_journal_page_last 159
_journal_paper_doi 10.1039/b913234a
_journal_volume 39
_journal_year 2010
_chemical_formula_moiety 'C27 H23 Fe N5 O3, C24 H20 B, 2(C H4 O)'
_chemical_formula_sum 'C53 H51 B Fe N5 O5'
_chemical_formula_weight 904.65
_chemical_name_common 1d
_chemical_name_systematic
;
?
;
_space_group_IT_number 14
_symmetry_cell_setting monoclinic
_symmetry_Int_Tables_number 14
_symmetry_space_group_name_Hall '-P 2yn'
_symmetry_space_group_name_H-M 'P 1 21/n 1'
_atom_sites_solution_hydrogens geom
_atom_sites_solution_primary direct
_atom_sites_solution_secondary difmap
_audit_creation_date '9 November 2005'
_audit_creation_method SHELXL-97
_cell_angle_alpha 90.00
_cell_angle_beta 96.135(3)
_cell_angle_gamma 90.00
_cell_formula_units_Z 4
_cell_length_a 13.7092(10)
_cell_length_b 14.5012(10)
_cell_length_c 22.9555(11)
_cell_measurement_reflns_used 111
_cell_measurement_temperature 123
_cell_measurement_theta_max 26.645
_cell_measurement_theta_min 2.299
_cell_volume 4537.4(5)
_computing_cell_refinement 'SMART (BrukerAXS, 1997)'
_computing_data_collection 'SMART (BrukerAXS, 1997)'
_computing_data_reduction 'SAINT+ (BrukerAXS, 1997)'
_computing_molecular_graphics 'MERCURY 1.4 (Bruno et al., 2002)'
_computing_publication_material 'XCIF V6.12 (BrukerAXS, 2001).'
_computing_structure_refinement X-SEED
_computing_structure_solution 'SHELXS86 (Sheldrick, 1990)'
_diffrn_ambient_temperature 123
_diffrn_measured_fraction_theta_full 0.845
_diffrn_measured_fraction_theta_max 0.845
_diffrn_measurement_device_type 'APEX X8'
_diffrn_measurement_method 'scans in phi and omega'
_diffrn_radiation_monochromator graphite
_diffrn_radiation_source 'fine-focus sealed tube'
_diffrn_radiation_type MoK\a
_diffrn_radiation_wavelength 0.71073
_diffrn_reflns_av_R_equivalents 0.0000
_diffrn_reflns_av_sigmaI/netI 0.0771
_diffrn_reflns_limit_h_max 17
_diffrn_reflns_limit_h_min -17
_diffrn_reflns_limit_k_max 18
_diffrn_reflns_limit_k_min -18
_diffrn_reflns_limit_l_max 29
_diffrn_reflns_limit_l_min -29
_diffrn_reflns_number 20021
_diffrn_reflns_theta_full 28.61
_diffrn_reflns_theta_max 28.61
_diffrn_reflns_theta_min 2.05
_diffrn_standards_decay_% 0
_diffrn_standards_interval_count 0
_diffrn_standards_interval_time 0
_diffrn_standards_number 0
_exptl_absorpt_coefficient_mu 0.388
_exptl_absorpt_correction_T_max 0.9093
_exptl_absorpt_correction_T_min 0.9093
_exptl_absorpt_correction_type empirical
_exptl_absorpt_process_details TWINABS
_exptl_crystal_colour red
_exptl_crystal_density_diffrn 1.324
_exptl_crystal_density_method 'not measured'
_exptl_crystal_description plate
_exptl_crystal_F_000 1900
_exptl_crystal_size_max 0.25
_exptl_crystal_size_mid 0.23
_exptl_crystal_size_min 0.11
_refine_diff_density_max 1.012
_refine_diff_density_min -0.717
_refine_diff_density_rms 0.124
_refine_ls_extinction_method none
_refine_ls_goodness_of_fit_ref 1.220
_refine_ls_hydrogen_treatment constr
_refine_ls_matrix_type full
_refine_ls_number_parameters 591
_refine_ls_number_reflns 20138
_refine_ls_number_restraints 0
_refine_ls_restrained_S_all 1.220
_refine_ls_R_factor_all 0.1361
_refine_ls_R_factor_gt 0.1175
_refine_ls_shift/su_max 0.000
_refine_ls_shift/su_mean 0.000
_refine_ls_structure_factor_coef Fsqd
_refine_ls_weighting_details 'calc w=1/[\s^2^(Fo^2^)+(0.0227P)^2^+23.8340P] where P=(Fo^2^+2Fc^2^)/3'
_refine_ls_weighting_scheme calc
_refine_ls_wR_factor_gt 0.2249
_refine_ls_wR_factor_ref 0.2365
_reflns_number_gt 17276
_reflns_number_total 20138
_reflns_threshold_expression >2sigma(I)
_cod_data_source_file b913234a.txt
_cod_data_source_block 1d
_cod_original_sg_symbol_H-M P21/n
_cod_database_code 7024238

loop_
_symmetry_equiv_pos_as_xyz
'x, y, z'
'-x+1/2, y+1/2, -z+1/2'
'-x, -y, -z'
'x-1/2, -y-1/2, z-1/2'

loop_
_atom_site_label
_atom_site_type_symbol
_atom_site_fract_x
_atom_site_fract_y
_atom_site_fract_z
_atom_site_U_iso_or_equiv
_atom_site_adp_type
_atom_site_occupancy
_atom_site_symmetry_multiplicity
_atom_site_calc_flag
_atom_site_refinement_flags
Fe1 Fe 0.69246(4) 0.44815(4) 0.78686(3) 0.01360(14) Uani 1 1 d .
N3 N 0.5318(2) 0.4483(3) 0.79284(16) 0.0181(8) Uani 1 1 d .
N5 N -0.1489(2) 0.4501(3) 0.78019(17) 0.0217(8) Uani 1 1 d .
O2 O 0.6986(2) 0.5576(2) 0.83307(12) 0.0193(6) Uani 1 1 d .
C45 C 0.3904(3) 0.4512(3) 0.59173(18) 0.0195(9) Uani 1 1 d .
H45 H 0.4462 0.4136 0.5880 0.023 Uiso 1 1 calc R
C20 C 0.3659(3) 0.4569(3) 0.7481(2) 0.0259(11) Uani 1 1 d .
H20 H 0.3218 0.4571 0.7132 0.031 Uiso 1 1 calc R
N4 N 0.1581(3) 0.4594(3) 0.77102(19) 0.0319(10) Uani 1 1 d .
H4A H 0.1776 0.4460 0.7367 0.038 Uiso 1 1 calc R
C21 C 0.4667(3) 0.4470(3) 0.7453(2) 0.0208(9) Uani 1 1 d .
H21 H 0.4898 0.4389 0.7080 0.025 Uiso 1 1 calc R
C22 C 0.2260(4) 0.4790(4) 0.8148(2) 0.0314(12) Uani 1 1 d .
C18 C 0.3992(3) 0.4682(4) 0.8516(2) 0.0271(11) Uani 1 1 d .
H18 H 0.3780 0.4759 0.8893 0.033 Uiso 1 1 calc R
C44 C 0.4043(3) 0.5449(3) 0.60299(19) 0.0233(10) Uani 1 1 d .
H44 H 0.4687 0.5697 0.6073 0.028 Uiso 1 1 calc R
C41 C 0.2188(3) 0.4698(3) 0.5921(2) 0.0264(11) Uani 1 1 d .
H41 H 0.1544 0.4449 0.5895 0.032 Uiso 1 1 calc R
N2 N 0.7266(2) 0.3725(2) 0.86488(15) 0.0162(8) Uani 1 1 d .
C17 C 0.4974(3) 0.4585(3) 0.8451(2) 0.0226(10) Uani 1 1 d .
H17 H 0.5430 0.4589 0.8793 0.027 Uiso 1 1 calc R
C19 C 0.3314(3) 0.4664(3) 0.8018(2) 0.0231(10) Uani 1 1 d .
C27 C -0.0893(3) 0.4858(4) 0.8244(2) 0.0287(11) Uani 1 1 d .
H27 H -0.1176 0.5089 0.8575 0.034 Uiso 1 1 calc R
C23 C -0.1057(3) 0.4192(3) 0.7337(2) 0.0258(11) Uani 1 1 d .
H23 H -0.1463 0.3934 0.7016 0.031 Uiso 1 1 calc R
C24 C -0.0058(4) 0.4232(3) 0.7300(3) 0.0318(12) Uani 1 1 d .
H24 H 0.0208 0.4015 0.6960 0.038 Uiso 1 1 calc R
C43 C 0.3246(4) 0.6021(3) 0.6079(2) 0.0277(11) Uani 1 1 d .
H43 H 0.3339 0.6663 0.6150 0.033 Uiso 1 1 calc R
C40 C 0.2975(3) 0.4101(3) 0.58566(18) 0.0170(9) Uani 1 1 d .
C25 C 0.0547(3) 0.4587(4) 0.7761(2) 0.0296(12) Uani 1 1 d .
C26 C 0.0128(4) 0.4909(4) 0.8245(2) 0.0341(13) Uani 1 1 d .
H26 H 0.0526 0.5159 0.8571 0.041 Uiso 1 1 calc R
O1 O 0.6740(2) 0.4881(2) 0.70892(12) 0.0161(6) Uani 1 1 d .
C10 C 0.7401(3) 0.4048(3) 0.91722(19) 0.0172(9) Uani 1 1 d .
H10 H 0.7603 0.3629 0.9480 0.021 Uiso 1 1 calc R
C1 C 0.6656(3) 0.4436(3) 0.65736(18) 0.0159(8) Uani 1 1 d .
O3 O 0.2067(2) 0.4989(3) 0.86485(15) 0.0401(10) Uani 1 1 d .
C34 C 0.1793(3) 0.2731(3) 0.5390(2) 0.0200(10) Uani 1 1 d .
C9 C 0.7435(3) 0.2749(3) 0.85395(19) 0.0196(9) Uani 1 1 d .
H9A H 0.7359 0.2386 0.8897 0.023 Uiso 1 1 calc R
H9B H 0.8110 0.2658 0.8434 0.023 Uiso 1 1 calc R
C51 C 0.2103(4) 0.2555(4) 0.6784(2) 0.0299(11) Uani 1 1 d .
H51 H 0.1468 0.2694 0.6597 0.036 Uiso 1 1 calc R
C6 C 0.6507(3) 0.3469(3) 0.65356(18) 0.0145(9) Uani 1 1 d .
C47 C 0.3817(4) 0.2427(3) 0.6779(2) 0.0253(10) Uani 1 1 d .
H47 H 0.4392 0.2483 0.6584 0.030 Uiso 1 1 calc R
C11 C 0.7269(3) 0.5003(3) 0.93288(19) 0.0189(9) Uani 1 1 d .
C7 C 0.6538(3) 0.2865(3) 0.70358(19) 0.0191(9) Uani 1 1 d .
H7 H 0.6431 0.2227 0.6963 0.023 Uiso 1 1 calc R
N1 N 0.6700(2) 0.3123(2) 0.75731(15) 0.0159(8) Uani 1 1 d .
C46 C 0.2909(3) 0.2611(3) 0.6461(2) 0.0202(9) Uani 1 1 d .
C8 C 0.6700(3) 0.2432(3) 0.80436(19) 0.0209(10) Uani 1 1 d .
H8A H 0.6887 0.1819 0.7901 0.025 Uiso 1 1 calc R
H8B H 0.6039 0.2384 0.8177 0.025 Uiso 1 1 calc R
C48 C 0.3918(4) 0.2169(4) 0.7361(2) 0.0363(13) Uani 1 1 d .
H48 H 0.4551 0.2036 0.7552 0.044 Uiso 1 1 calc R
C5 C 0.6363(3) 0.3062(3) 0.59769(19) 0.0200(10) Uani 1 1 d .
H5 H 0.6237 0.2419 0.5945 0.024 Uiso 1 1 calc R
C35 C 0.1419(3) 0.3265(3) 0.4912(2) 0.0237(10) Uani 1 1 d .
H35 H 0.1730 0.3833 0.4842 0.028 Uiso 1 1 calc R
C2 C 0.6688(3) 0.4947(3) 0.60600(19) 0.0202(9) Uani 1 1 d .
H2 H 0.6784 0.5595 0.6083 0.024 Uiso 1 1 calc R
C36 C 0.0598(3) 0.2995(4) 0.4528(2) 0.0305(12) Uani 1 1 d .
H36 H 0.0363 0.3380 0.4209 0.037 Uiso 1 1 calc R
B1 B 0.2830(4) 0.2988(4) 0.5781(2) 0.0179(10) Uani 1 1 d .
C39 C 0.1305(3) 0.1887(3) 0.5459(2) 0.0257(11) Uani 1 1 d .
H39 H 0.1540 0.1489 0.5772 0.031 Uiso 1 1 calc R
C15 C 0.6850(3) 0.6607(3) 0.9115(2) 0.0219(10) Uani 1 1 d .
H15 H 0.6642 0.7078 0.8842 0.026 Uiso 1 1 calc R
C16 C 0.7035(3) 0.5720(3) 0.89130(18) 0.0160(9) Uani 1 1 d .
C42 C 0.2312(4) 0.5644(3) 0.6024(2) 0.0306(12) Uani 1 1 d .
H42 H 0.1757 0.6027 0.6055 0.037 Uiso 1 1 calc R
C3 C 0.6581(3) 0.4520(3) 0.55184(19) 0.0234(10) Uani 1 1 d .
H3 H 0.6629 0.4872 0.5173 0.028 Uiso 1 1 calc R
C13 C 0.7244(4) 0.6120(3) 1.0116(2) 0.0263(11) Uani 1 1 d .
H13 H 0.7334 0.6265 1.0522 0.032 Uiso 1 1 calc R
C28 C 0.3654(3) 0.2504(3) 0.54080(18) 0.0162(9) Uani 1 1 d .
C14 C 0.6966(3) 0.6804(4) 0.9707(2) 0.0270(11) Uani 1 1 d .
H14 H 0.6855 0.7413 0.9836 0.032 Uiso 1 1 calc R
C33 C 0.4019(3) 0.1618(3) 0.5536(2) 0.0239(10) Uani 1 1 d .
H33 H 0.3816 0.1302 0.5865 0.029 Uiso 1 1 calc R
C4 C 0.6402(3) 0.3575(3) 0.5477(2) 0.0234(10) Uani 1 1 d .
H4 H 0.6307 0.3286 0.5104 0.028 Uiso 1 1 calc R
C12 C 0.7389(3) 0.5234(3) 0.99312(19) 0.0213(10) Uani 1 1 d .
H12 H 0.7573 0.4768 1.0213 0.026 Uiso 1 1 calc R
C37 C 0.0141(3) 0.2176(4) 0.4617(2) 0.0334(13) Uani 1 1 d .
H37 H -0.0414 0.1989 0.4361 0.040 Uiso 1 1 calc R
C38 C 0.0494(4) 0.1621(4) 0.5084(3) 0.0350(13) Uani 1 1 d .
H38 H 0.0178 0.1053 0.5148 0.042 Uiso 1 1 calc R
C29 C 0.3964(3) 0.2901(3) 0.4900(2) 0.0217(10) Uani 1 1 d .
H29 H 0.3735 0.3501 0.4788 0.026 Uiso 1 1 calc R
C49 C 0.3106(4) 0.2102(4) 0.7667(2) 0.0402(14) Uani 1 1 d .
H49 H 0.3173 0.1925 0.8068 0.048 Uiso 1 1 calc R
C50 C 0.2209(4) 0.2296(4) 0.7381(2) 0.0403(14) Uani 1 1 d .
H50 H 0.1644 0.2257 0.7586 0.048 Uiso 1 1 calc R
O5 O -0.0304(3) 0.3508(3) 0.59532(17) 0.0405(9) Uani 1 1 d .
H5A H 0.0071 0.3215 0.5754 0.049 Uiso 1 1 calc R
C30 C 0.4586(3) 0.2459(3) 0.4555(2) 0.0242(10) Uani 1 1 d .
H30 H 0.4766 0.2753 0.4212 0.029 Uiso 1 1 calc R
C32 C 0.4668(4) 0.1182(3) 0.5199(2) 0.0287(11) Uani 1 1 d .
H32 H 0.4922 0.0592 0.5312 0.034 Uiso 1 1 calc R
C31 C 0.4947(4) 0.1596(4) 0.4703(2) 0.0300(11) Uani 1 1 d .
H31 H 0.5379 0.1293 0.4469 0.036 Uiso 1 1 calc R
O4 O 0.6359(3) 0.7065(3) 0.75907(17) 0.0399(9) Uani 1 1 d .
H4B H 0.6487 0.6730 0.7887 0.048 Uiso 1 1 calc R
C53 C -0.0707(4) 0.4261(4) 0.5628(3) 0.0445(15) Uani 1 1 d .
H53A H -0.1086 0.4641 0.5876 0.067 Uiso 1 1 calc R
H53B H -0.1139 0.4036 0.5290 0.067 Uiso 1 1 calc R
H53C H -0.0178 0.4631 0.5492 0.067 Uiso 1 1 calc R
C52 C 0.5432(4) 0.6854(4) 0.7323(3) 0.0544(18) Uani 1 1 d .
H52A H 0.5009 0.6671 0.7621 0.082 Uiso 1 1 calc R
H52B H 0.5478 0.6345 0.7046 0.082 Uiso 1 1 calc R
H52C H 0.5152 0.7397 0.7112 0.082 Uiso 1 1 calc R

loop_
_atom_site_aniso_label
_atom_site_aniso_U_11
_atom_site_aniso_U_22
_atom_site_aniso_U_33
_atom_site_aniso_U_23
_atom_site_aniso_U_13
_atom_site_aniso_U_12
Fe1 0.0063(3) 0.0198(3) 0.0148(3) 0.0007(3) 0.0015(2) -0.0004(2)
N3 0.0079(17) 0.0243(19) 0.0220(19) 0.0023(16) 0.0011(14) 0.0022(15)
N5 0.0118(18) 0.028(2) 0.025(2) 0.0028(17) 0.0031(16) 0.0027(16)
O2 0.0183(16) 0.0247(16) 0.0146(15) -0.0013(13) 0.0005(12) 0.0004(13)
C45 0.021(2) 0.022(2) 0.014(2) -0.0003(18) -0.0028(17) 0.0018(19)
C20 0.008(2) 0.034(3) 0.034(3) 0.008(2) -0.0034(19) -0.0043(19)
N4 0.024(2) 0.042(3) 0.031(2) -0.005(2) 0.0081(18) -0.0014(19)
C21 0.010(2) 0.026(2) 0.026(2) 0.000(2) 0.0031(18) -0.0022(18)
C22 0.025(3) 0.032(3) 0.037(3) 0.001(2) 0.001(2) 0.003(2)
C18 0.018(2) 0.042(3) 0.023(3) -0.001(2) 0.0105(19) 0.004(2)
C44 0.029(3) 0.019(2) 0.020(2) -0.0006(19) -0.0030(19) -0.004(2)
C41 0.019(2) 0.030(3) 0.029(3) -0.009(2) -0.004(2) 0.0046(19)
N2 0.0088(17) 0.0219(19) 0.0180(19) 0.0014(15) 0.0013(14) -0.0002(14)
C17 0.012(2) 0.033(3) 0.024(2) 0.000(2) 0.0071(18) -0.0007(19)
C19 0.015(2) 0.013(2) 0.042(3) 0.0045(19) 0.008(2) 0.0032(17)
C27 0.013(2) 0.038(3) 0.035(3) -0.007(2) 0.002(2) -0.005(2)
C23 0.019(2) 0.024(2) 0.036(3) -0.003(2) 0.010(2) 0.0009(19)
C24 0.017(2) 0.030(3) 0.050(3) 0.003(2) 0.014(2) 0.006(2)
C43 0.029(3) 0.023(3) 0.032(3) -0.004(2) 0.004(2) -0.001(2)
C40 0.015(2) 0.023(2) 0.013(2) -0.0004(17) -0.0004(17) -0.0027(17)
C25 0.013(2) 0.030(3) 0.049(3) 0.003(2) 0.014(2) 0.003(2)
C26 0.013(2) 0.043(3) 0.043(3) 0.000(3) -0.012(2) -0.009(2)
O1 0.0162(15) 0.0205(15) 0.0122(14) -0.0020(12) 0.0037(12) 0.0023(12)
C10 0.013(2) 0.023(2) 0.016(2) -0.0005(18) 0.0010(17) 0.0024(17)
C1 0.0085(19) 0.020(2) 0.019(2) -0.0028(18) 0.0024(16) 0.0037(17)
O3 0.0149(17) 0.083(3) 0.0229(18) -0.0183(19) 0.0021(15) 0.0127(18)
C34 0.011(2) 0.024(2) 0.025(2) -0.0064(19) 0.0044(18) 0.0022(17)
C9 0.017(2) 0.022(2) 0.020(2) 0.0033(18) 0.0054(18) 0.0024(18)
C51 0.028(3) 0.036(3) 0.027(3) 0.001(2) 0.008(2) 0.003(2)
C6 0.0047(19) 0.023(2) 0.016(2) -0.0009(17) 0.0007(16) 0.0027(16)
C47 0.025(3) 0.030(3) 0.022(2) 0.004(2) 0.002(2) -0.007(2)
C11 0.011(2) 0.029(2) 0.017(2) -0.0011(18) 0.0029(17) -0.0022(18)
C7 0.012(2) 0.022(2) 0.023(2) -0.0017(19) 0.0000(18) -0.0006(17)
N1 0.0084(17) 0.0228(19) 0.0167(19) 0.0023(15) 0.0015(14) -0.0017(14)
C46 0.025(2) 0.011(2) 0.026(2) -0.0007(17) 0.007(2) -0.0015(17)
C8 0.019(2) 0.021(2) 0.022(2) 0.0046(19) 0.0001(18) -0.0030(18)
C48 0.042(3) 0.037(3) 0.028(3) 0.007(2) -0.003(2) -0.007(2)
C5 0.016(2) 0.025(2) 0.019(2) -0.0036(19) 0.0011(18) 0.0028(18)
C35 0.019(2) 0.029(3) 0.023(2) -0.005(2) 0.0019(19) -0.0005(19)
C2 0.016(2) 0.024(2) 0.020(2) 0.0019(18) -0.0015(18) 0.0014(18)
C36 0.017(2) 0.047(3) 0.028(3) -0.010(2) 0.001(2) 0.002(2)
B1 0.012(2) 0.024(3) 0.017(2) 0.001(2) 0.002(2) -0.004(2)
C39 0.012(2) 0.025(2) 0.040(3) -0.009(2) 0.005(2) -0.0023(18)
C15 0.021(2) 0.025(2) 0.021(2) 0.0013(19) 0.0056(19) -0.0012(18)
C16 0.0069(19) 0.026(2) 0.016(2) 0.0019(17) 0.0051(16) -0.0039(16)
C42 0.033(3) 0.025(3) 0.034(3) -0.009(2) 0.002(2) 0.008(2)
C3 0.023(2) 0.029(2) 0.018(2) -0.004(2) 0.0006(19) 0.004(2)
C13 0.026(3) 0.035(3) 0.018(2) -0.006(2) 0.003(2) -0.002(2)
C28 0.013(2) 0.017(2) 0.019(2) -0.0007(17) 0.0016(17) -0.0025(16)
C14 0.020(3) 0.031(3) 0.032(3) -0.008(2) 0.010(2) -0.003(2)
C33 0.025(3) 0.025(3) 0.022(2) 0.0007(19) 0.004(2) -0.0022(19)
C4 0.019(2) 0.032(3) 0.018(2) -0.001(2) -0.0012(19) 0.002(2)
C12 0.017(2) 0.031(3) 0.016(2) -0.0017(19) 0.0006(18) -0.0006(18)
C37 0.007(2) 0.051(3) 0.042(3) -0.020(3) 0.003(2) -0.004(2)
C38 0.020(3) 0.034(3) 0.052(4) -0.014(3) 0.009(2) -0.007(2)
C29 0.022(2) 0.018(2) 0.025(2) 0.0014(19) 0.0025(19) 0.0001(18)
C49 0.057(4) 0.038(3) 0.026(3) 0.011(2) 0.009(3) -0.009(3)
C50 0.045(4) 0.049(4) 0.030(3) 0.007(3) 0.018(3) -0.009(3)
O5 0.041(2) 0.040(2) 0.043(2) -0.0020(18) 0.0134(19) 0.0058(18)
C30 0.023(3) 0.031(3) 0.020(2) -0.005(2) 0.006(2) -0.009(2)
C32 0.028(3) 0.020(2) 0.039(3) -0.003(2) 0.008(2) -0.002(2)
C31 0.026(3) 0.032(3) 0.033(3) -0.008(2) 0.004(2) 0.003(2)
O4 0.043(2) 0.034(2) 0.042(2) 0.0106(17) 0.0002(19) -0.0029(18)
C53 0.029(3) 0.050(4) 0.053(4) -0.003(3) 0.000(3) 0.007(3)
C52 0.039(4) 0.036(3) 0.084(5) 0.011(3) -0.013(3) -0.010(3)

loop_
_atom_type_symbol
_atom_type_description
_atom_type_scat_dispersion_real
_atom_type_scat_dispersion_imag
_atom_type_scat_source
C C 0.0033 0.0016 'International Tables Vol C Tables 4.2.6.8 and 6.1.1.4'
H H 0.0000 0.0000 'International Tables Vol C Tables 4.2.6.8 and 6.1.1.4'
B B 0.0013 0.0007 'International Tables Vol C Tables 4.2.6.8 and 6.1.1.4'
N N 0.0061 0.0033 'International Tables Vol C Tables 4.2.6.8 and 6.1.1.4'
O O 0.0106 0.0060 'International Tables Vol C Tables 4.2.6.8 and 6.1.1.4'
Fe Fe 0.3463 0.8444 'International Tables Vol C Tables 4.2.6.8 and 6.1.1.4'

loop_
_geom_angle_atom_site_label_1
_geom_angle_atom_site_label_2
_geom_angle_atom_site_label_3
_geom_angle
_geom_angle_site_symmetry_1
_geom_angle_site_symmetry_3
O1 Fe1 O2 105.54(13) . .
O1 Fe1 N1 88.92(13) . .
O2 Fe1 N1 163.60(13) . .
O1 Fe1 N2 165.32(13) . .
O2 Fe1 N2 88.16(13) . .
N1 Fe1 N2 78.32(14) . .
O1 Fe1 N5 87.90(13) . 1_655
O2 Fe1 N5 92.44(14) . 1_655
N1 Fe1 N5 95.84(14) . 1_655
N2 Fe1 N5 86.24(14) . 1_655
O1 Fe1 N3 91.42(13) . .
O2 Fe1 N3 87.13(13) . .
N1 Fe1 N3 84.78(14) . .
N2 Fe1 N3 94.57(13) . .
N5 Fe1 N3 179.07(15) 1_655 .
C21 N3 C17 117.6(4) . .
C21 N3 Fe1 122.0(3) . .
C17 N3 Fe1 120.1(3) . .
C27 N5 C23 116.4(4) . .
C27 N5 Fe1 118.8(3) . 1_455
C23 N5 Fe1 124.8(3) . 1_455
C16 O2 Fe1 132.5(3) . .
C44 C45 C40 122.6(4) . .
C44 C45 H45 118.7 . .
C40 C45 H45 118.7 . .
C19 C20 C21 119.3(4) . .
C19 C20 H20 120.4 . .
C21 C20 H20 120.4 . .
C22 N4 C25 124.0(4) . .
C22 N4 H4A 118.0 . .
C25 N4 H4A 118.0 . .
N3 C21 C20 122.6(4) . .
N3 C21 H21 118.7 . .
C20 C21 H21 118.7 . .
O3 C22 N4 123.4(5) . .
O3 C22 C19 120.8(5) . .
N4 C22 C19 115.5(5) . .
C17 C18 C19 118.9(4) . .
C17 C18 H18 120.6 . .
C19 C18 H18 120.6 . .
C43 C44 C45 120.4(4) . .
C43 C44 H44 119.8 . .
C45 C44 H44 119.8 . .
C42 C41 C40 122.8(5) . .
C42 C41 H41 118.6 . .
C40 C41 H41 118.6 . .
C10 N2 C9 120.3(4) . .
C10 N2 Fe1 126.9(3) . .
C9 N2 Fe1 112.5(3) . .
N3 C17 C18 123.3(4) . .
N3 C17 H17 118.4 . .
C18 C17 H17 118.4 . .
C20 C19 C18 118.3(4) . .
C20 C19 C22 128.0(5) . .
C18 C19 C22 113.7(4) . .
N5 C27 C26 123.3(5) . .
N5 C27 H27 118.3 . .
C26 C27 H27 118.3 . .
N5 C23 C24 123.7(5) . .
N5 C23 H23 118.2 . .
C24 C23 H23 118.2 . .
C25 C24 C23 119.3(5) . .
C25 C24 H24 120.3 . .
C23 C24 H24 120.3 . .
C42 C43 C44 118.9(5) . .
C42 C43 H43 120.5 . .
C44 C43 H43 120.5 . .
C45 C40 C41 115.4(4) . .
C45 C40 B1 122.0(4) . .
C41 C40 B1 122.3(4) . .
C24 C25 C26 118.5(4) . .
C24 C25 N4 117.4(4) . .
C26 C25 N4 124.1(5) . .
C25 C26 C27 118.8(5) . .
C25 C26 H26 120.6 . .
C27 C26 H26 120.6 . .
C1 O1 Fe1 133.2(3) . .
N2 C10 C11 124.9(4) . .
N2 C10 H10 117.6 . .
C11 C10 H10 117.6 . .
O1 C1 C2 118.8(4) . .
O1 C1 C6 121.9(4) . .
C2 C1 C6 119.3(4) . .
C35 C34 C39 115.4(4) . .
C35 C34 B1 121.9(4) . .
C39 C34 B1 121.9(4) . .
N2 C9 C8 108.7(4) . .
N2 C9 H9A 110.0 . .
C8 C9 H9A 110.0 . .
N2 C9 H9B 110.0 . .
C8 C9 H9B 110.0 . .
H9A C9 H9B 108.3 . .
C46 C51 C50 121.6(5) . .
C46 C51 H51 119.2 . .
C50 C51 H51 119.2 . .
C5 C6 C1 118.5(4) . .
C5 C6 C7 117.4(4) . .
C1 C6 C7 124.0(4) . .
C48 C47 C46 123.2(5) . .
C48 C47 H47 118.4 . .
C46 C47 H47 118.4 . .
C12 C11 C16 118.5(4) . .
C12 C11 C10 117.7(4) . .
C16 C11 C10 123.9(4) . .
N1 C7 C6 125.1(4) . .
N1 C7 H7 117.4 . .
C6 C7 H7 117.4 . .
C7 N1 C8 119.4(4) . .
C7 N1 Fe1 126.1(3) . .
C8 N1 Fe1 114.5(3) . .
C51 C46 C47 115.0(4) . .
C51 C46 B1 123.1(4) . .
C47 C46 B1 121.5(4) . .
N1 C8 C9 107.0(3) . .
N1 C8 H8A 110.3 . .
C9 C8 H8A 110.3 . .
N1 C8 H8B 110.3 . .
C9 C8 H8B 110.3 . .
H8A C8 H8B 108.6 . .
C47 C48 C49 120.6(5) . .
C47 C48 H48 119.7 . .
C49 C48 H48 119.7 . .
C4 C5 C6 121.3(4) . .
C4 C5 H5 119.3 . .
C6 C5 H5 119.3 . .
C34 C35 C36 122.8(5) . .
C34 C35 H35 118.6 . .
C36 C35 H35 118.6 . .
C3 C2 C1 120.7(4) . .
C3 C2 H2 119.6 . .
C1 C2 H2 119.6 . .
C37 C36 C35 119.7(5) . .
C37 C36 H36 120.2 . .
C35 C36 H36 120.2 . .
C40 B1 C34 111.8(4) . .
C40 B1 C28 113.3(4) . .
C34 B1 C28 102.8(3) . .
C40 B1 C46 103.4(3) . .
C34 B1 C46 114.0(4) . .
C28 B1 C46 111.8(4) . .
C38 C39 C34 122.0(5) . .
C38 C39 H39 119.0 . .
C34 C39 H39 119.0 . .
C14 C15 C16 120.6(4) . .
C14 C15 H15 119.7 . .
C16 C15 H15 119.7 . .
O2 C16 C15 118.7(4) . .
O2 C16 C11 122.4(4) . .
C15 C16 C11 119.0(4) . .
C43 C42 C41 119.8(5) . .
C43 C42 H42 120.1 . .
C41 C42 H42 120.1 . .
C2 C3 C4 120.1(4) . .
C2 C3 H3 119.9 . .
C4 C3 H3 119.9 . .
C12 C13 C14 119.7(4) . .
C12 C13 H13 120.1 . .
C14 C13 H13 120.1 . .
C33 C28 C29 114.7(4) . .
C33 C28 B1 122.2(4) . .
C29 C28 B1 122.7(4) . .
C15 C14 C13 120.8(5) . .
C15 C14 H14 119.6 . .
C13 C14 H14 119.6 . .
C32 C33 C28 122.4(4) . .
C32 C33 H33 118.8 . .
C28 C33 H33 118.8 . .
C5 C4 C3 119.9(4) . .
C5 C4 H4 120.0 . .
C3 C4 H4 120.0 . .
C13 C12 C11 121.2(4) . .
C13 C12 H12 119.4 . .
C11 C12 H12 119.4 . .
C36 C37 C38 119.4(5) . .
C36 C37 H37 120.3 . .
C38 C37 H37 120.3 . .
C37 C38 C39 120.7(5) . .
C37 C38 H38 119.7 . .
C39 C38 H38 119.7 . .
C30 C29 C28 123.0(4) . .
C30 C29 H29 118.5 . .
C28 C29 H29 118.5 . .
C50 C49 C48 118.4(5) . .
C50 C49 H49 120.8 . .
C48 C49 H49 120.8 . .
C49 C50 C51 121.1(5) . .
C49 C50 H50 119.4 . .
C51 C50 H50 119.4 . .
C53 O5 H5A 109.5 . .
C31 C30 C29 120.6(5) . .
C31 C30 H30 119.7 . .
C29 C30 H30 119.7 . .
C31 C32 C33 120.8(5) . .
C31 C32 H32 119.6 . .
C33 C32 H32 119.6 . .
C30 C31 C32 118.5(5) . .
C30 C31 H31 120.7 . .
C32 C31 H31 120.7 . .
C52 O4 H4B 109.5 . .
O5 C53 H53A 109.5 . .
O5 C53 H53B 109.5 . .
H53A C53 H53B 109.5 . .
O5 C53 H53C 109.5 . .
H53A C53 H53C 109.5 . .
H53B C53 H53C 109.5 . .
O4 C52 H52A 109.5 . .
O4 C52 H52B 109.5 . .
H52A C52 H52B 109.5 . .
O4 C52 H52C 109.5 . .
H52A C52 H52C 109.5 . .
H52B C52 H52C 109.5 . .

loop_
_geom_bond_atom_site_label_1
_geom_bond_atom_site_label_2
_geom_bond_distance
_geom_bond_site_symmetry_2
Fe1 O1 1.872(3) .
Fe1 O2 1.905(3) .
Fe1 N1 2.095(4) .
Fe1 N2 2.110(4) .
Fe1 N5 2.197(3) 1_655
Fe1 N3 2.221(3) .
N3 C21 1.335(5) .
N3 C17 1.343(6) .
N5 C27 1.338(6) .
N5 C23 1.352(6) .
N5 Fe1 2.197(3) 1_455
O2 C16 1.348(5) .
C45 C44 1.393(6) .
C45 C40 1.398(6) .
C45 H45 0.9500 .
C20 C19 1.374(7) .
C20 C21 1.398(6) .
C20 H20 0.9500 .
N4 C22 1.325(6) .
N4 C25 1.435(6) .
N4 H4A 0.8800 .
C21 H21 0.9500 .
C22 O3 1.241(6) .
C22 C19 1.518(7) .
C18 C17 1.377(6) .
C18 C19 1.395(7) .
C18 H18 0.9500 .
C44 C43 1.386(7) .
C44 H44 0.9500 .
C41 C42 1.399(7) .
C41 C40 1.404(6) .
C41 H41 0.9500 .
N2 C10 1.285(5) .
N2 C9 1.460(6) .
C17 H17 0.9500 .
C27 C26 1.402(6) .
C27 H27 0.9500 .
C23 C24 1.383(6) .
C23 H23 0.9500 .
C24 C25 1.372(7) .
C24 H24 0.9500 .
C43 C42 1.386(7) .
C43 H43 0.9500 .
C40 B1 1.633(6) .
C25 C26 1.384(7) .
C26 H26 0.9500 .
O1 C1 1.342(5) .
C10 C11 1.447(6) .
C10 H10 0.9500 .
C1 C2 1.398(6) .
C1 C6 1.418(6) .
C34 C35 1.396(6) .
C34 C39 1.412(6) .
C34 B1 1.640(6) .
C9 C8 1.510(6) .
C9 H9A 0.9900 .
C9 H9B 0.9900 .
C51 C46 1.397(6) .
C51 C50 1.415(7) .
C51 H51 0.9500 .
C6 C5 1.407(6) .
C6 C7 1.441(6) .
C47 C48 1.380(7) .
C47 C46 1.400(6) .
C47 H47 0.9500 .
C11 C12 1.415(6) .
C11 C16 1.425(6) .
C7 N1 1.285(5) .
C7 H7 0.9500 .
N1 C8 1.474(5) .
C46 B1 1.647(6) .
C8 H8A 0.9900 .
C8 H8B 0.9900 .
C48 C49 1.382(8) .
C48 H48 0.9500 .
C5 C4 1.373(6) .
C5 H5 0.9500 .
C35 C36 1.408(6) .
C35 H35 0.9500 .
C2 C3 1.383(6) .
C2 H2 0.9500 .
C36 C37 1.369(8) .
C36 H36 0.9500 .
B1 C28 1.646(6) .
C39 C38 1.387(7) .
C39 H39 0.9500 .
C15 C14 1.380(6) .
C15 C16 1.400(6) .
C15 H15 0.9500 .
C42 H42 0.9500 .
C3 C4 1.394(7) .
C3 H3 0.9500 .
C13 C12 1.374(7) .
C13 C14 1.392(7) .
C13 H13 0.9500 .
C28 C33 1.397(6) .
C28 C29 1.407(6) .
C14 H14 0.9500 .
C33 C32 1.392(7) .
C33 H33 0.9500 .
C4 H4 0.9500 .
C12 H12 0.9500 .
C37 C38 1.385(8) .
C37 H37 0.9500 .
C38 H38 0.9500 .
C29 C30 1.381(6) .
C29 H29 0.9500 .
C49 C50 1.360(8) .
C49 H49 0.9500 .
C50 H50 0.9500 .
O5 C53 1.401(7) .
O5 H5A 0.8400 .
C30 C31 1.374(7) .
C30 H30 0.9500 .
C32 C31 1.376(7) .
C32 H32 0.9500 .
C31 H31 0.9500 .
O4 C52 1.386(6) .
O4 H4B 0.8400 .
C53 H53A 0.9800 .
C53 H53B 0.9800 .
C53 H53C 0.9800 .
C52 H52A 0.9800 .
C52 H52B 0.9800 .
C52 H52C 0.9800 .

loop_
_geom_hbond_atom_site_label_D
_geom_hbond_atom_site_label_H
_geom_hbond_atom_site_label_A
_geom_hbond_distance_DH
_geom_hbond_distance_HA
_geom_hbond_distance_DA
_geom_hbond_angle_DHA
O4 H4B O2 0.84 2.04 2.824(5) 155.4
